data_1560765
loop_
_publ_author_name
'Dhbaibi, Kais'
'Abella, Laura'
'Meunier-Della-Gatta, Sylvia'
'Roisnel, Thierry'
'Vanthuyne, Nicolas'
'Jamoussi, Bassem'
'Pieters, Gr\'egory'
'Racine, Beno\^it'
'Quesnel, Etienne'
'Autschbach, Jochen'
'Crassous, Jeanne'
'Favereau, Ludovic'

_publ_section_title
;
 Achieving high circularly polarized luminescence with push--pull
 helicenic systems: from rationalized design to top-emission CP-OLED
 applications
;
_journal_issue 15
_journal_name_full 'Chemical Science'
_journal_page_first 5522
_journal_page_last 5533
_journal_paper_doi 10.1039/D0SC06895K
_journal_volume 12
_journal_year 2021
_chemical_compound_source 'synthesis as described'
_chemical_formula_moiety 'C42 H26 N2'
_chemical_formula_sum 'C42 H26 N2'
_chemical_formula_weight 558.65
_space_group_crystal_system monoclinic
_space_group_IT_number 14
_space_group_name_Hall '-P 2ybc'
_space_group_name_H-M_alt 'P 1 21/c 1'
_atom_sites_solution_hydrogens mixed
_atom_sites_solution_primary dual
_atom_sites_solution_secondary difmap
_audit_update_record
;
2019-09-10 deposited with the CCDC.	2021-02-19 downloaded from the CCDC.
;
_cell_angle_alpha 90
_cell_angle_beta 103.979(3)
_cell_angle_gamma 90
_cell_formula_units_Z 4
_cell_length_a 13.9636(12)
_cell_length_b 12.6503(11)
_cell_length_c 17.3356(13)
_cell_measurement_reflns_used 9848
_cell_measurement_temperature 150
_cell_measurement_theta_max 27.4877
_cell_measurement_theta_min 2.2025
_cell_measurement_wavelength 0.71073
_cell_volume 2971.5(4)
_computing_cell_refinement 'APEX3 (Bruker, 2015)'
_computing_data_collection 'SAINT (Bruker, 2014)'
_computing_data_reduction 'SAINT (Bruker, 2014)'
_computing_molecular_graphics 'SXGRAPH (L. Farrugia, 1999), Mercury (CSD, 2016)'
_computing_publication_material 'CRYSCALC (T. Roisnel, local program, 2019)'
_computing_structure_refinement 'SHELXL-2018_3 (Sheldrick, 2018)'
_computing_structure_solution 'SHELXT (G. Sheldrick, 2015)'
_diffrn_ambient_temperature 150
_diffrn_detector '(CMOS) PHOTON 100'
_diffrn_detector_area_resol_mean 10.4167
_diffrn_measured_fraction_theta_full 0.993
_diffrn_measured_fraction_theta_max 0.990
_diffrn_measurement_device_type 'D8 VENTURE Bruker AXS'
_diffrn_measurement_method 'rotation images'
_diffrn_orient_matrix_UB_11 0.0678659
_diffrn_orient_matrix_UB_12 -0.0213375
_diffrn_orient_matrix_UB_13 -0.0032634
_diffrn_orient_matrix_UB_21 0.0191609
_diffrn_orient_matrix_UB_22 0.0761137
_diffrn_orient_matrix_UB_23 -0.0005451
_diffrn_orient_matrix_UB_31 0.0217632
_diffrn_orient_matrix_UB_32 -0.0004741
_diffrn_orient_matrix_UB_33 0.0593531
_diffrn_radiation_monochromator 'multilayer monochromator'
_diffrn_radiation_probe x-ray
_diffrn_radiation_source 'Incoatec microfocus sealed tube'
_diffrn_radiation_type MoK\a
_diffrn_radiation_wavelength 0.71073
_diffrn_reflns_av_R_equivalents 0.0502
_diffrn_reflns_av_unetI/netI 0.0390
_diffrn_reflns_limit_h_max 18
_diffrn_reflns_limit_h_min -18
_diffrn_reflns_limit_k_max 16
_diffrn_reflns_limit_k_min -16
_diffrn_reflns_limit_l_max 20
_diffrn_reflns_limit_l_min -22
_diffrn_reflns_number 34911
_diffrn_reflns_theta_full 25.242
_diffrn_reflns_theta_max 27.536
_diffrn_reflns_theta_min 2.202
_diffrn_source_current 1.0
_diffrn_source_voltage 50.0
_exptl_absorpt_coefficient_mu 0.072
_exptl_absorpt_correction_T_max 0.986
_exptl_absorpt_correction_T_min 0.783
_exptl_absorpt_correction_type multi-scan
_exptl_absorpt_process_details
;
  [Sheldrick, G.M. (2014). SADABS Bruker AXS Inc., Madison, Wisconsin, USA]
;
_exptl_crystal_colour yellow
_exptl_crystal_density_diffrn 1.249
_exptl_crystal_description prism
_exptl_crystal_F_000 1168
_exptl_crystal_size_max 0.580
_exptl_crystal_size_mid 0.330
_exptl_crystal_size_min 0.190
_refine_diff_density_max 0.272
_refine_diff_density_min -0.270
_refine_diff_density_rms 0.050
_refine_ls_extinction_coef 0.0062(9)
_refine_ls_extinction_method 'SHELXL-2018_3 (Sheldrick 2018)'
_refine_ls_goodness_of_fit_ref 0.986
_refine_ls_hydrogen_treatment mixed
_refine_ls_matrix_type full
_refine_ls_number_parameters 410
_refine_ls_number_reflns 6792
_refine_ls_number_restraints 0
_refine_ls_restrained_S_all 0.986
_refine_ls_R_factor_all 0.0696
_refine_ls_R_factor_gt 0.0494
_refine_ls_shift/su_max 0.025
_refine_ls_shift/su_mean 0.001
_refine_ls_structure_factor_coef Fsqd
_refine_ls_weighting_details 'w=1/[\s^2^(Fo^2^)+(0.0610P)^2^+2.0122P] where P=(Fo^2^+2Fc^2^)/3'
_refine_ls_weighting_scheme calc
_refine_ls_wR_factor_gt 0.1254
_refine_ls_wR_factor_ref 0.1429
_reflns_Friedel_coverage 0.000
_reflns_number_gt 5257
_reflns_number_total 6792
_reflns_threshold_expression >2sigma(I)
_cod_data_source_file d0sc06895k2.cif
_cod_data_source_block KD25015
_cod_depositor_comments 'Adding full bibliography for 1560765--1560767.cif.'
_cod_original_sg_symbol_H-M 'P 21/c'
_cod_database_code 1560765

loop_
_space_group_symop_operation_xyz
'x, y, z'
'-x, y+1/2, -z+1/2'
'-x, -y, -z'
'x, -y-1/2, z-1/2'

loop_
_atom_site_label
_atom_site_type_symbol
_atom_site_fract_x
_atom_site_fract_y
_atom_site_fract_z
_atom_site_U_iso_or_equiv
_atom_site_adp_type
_atom_site_occupancy
_atom_site_site_symmetry_order
_atom_site_calc_flag
_atom_site_refinement_flags_posn
_atom_site_refinement_flags_adp
_atom_site_refinement_flags_occupancy
_atom_site_disorder_assembly
_atom_site_disorder_group
N1 N 0.69084(18) -0.20203(18) 0.17794(15) 0.0685(7) Uani 1 1 d . . . . .
H1A H 0.671(2) -0.189(2) 0.1243(18) 0.082 Uiso 1 1 d . U . . .
H1B H 0.686(2) -0.267(3) 0.2006(18) 0.082 Uiso 1 1 d . U . . .
C2 C 0.71645(14) -0.11343(16) 0.22456(12) 0.0432(5) Uani 1 1 d . . . . .
C3 C 0.74199(16) -0.12103(16) 0.30735(13) 0.0497(5) Uani 1 1 d . . . . .
H3 H 0.740625 -0.188027 0.331815 0.060 Uiso 1 1 calc R U . . .
C4 C 0.76924(15) -0.03255(14) 0.35422(12) 0.0422(5) Uani 1 1 d . . . . .
H4 H 0.786825 -0.039833 0.410427 0.051 Uiso 1 1 calc R U . . .
C5 C 0.77139(13) 0.06729(13) 0.32054(11) 0.0318(4) Uani 1 1 d . . . . .
C6 C 0.74343(17) 0.07492(17) 0.23746(12) 0.0458(5) Uani 1 1 d . . . . .
H6 H 0.743120 0.142199 0.213053 0.055 Uiso 1 1 calc R U . . .
C7 C 0.71638(17) -0.01315(18) 0.19042(12) 0.0486(5) Uani 1 1 d . . . . .
H7 H 0.697499 -0.005711 0.134246 0.058 Uiso 1 1 calc R U . . .
C8 C 0.79756(12) 0.16141(13) 0.36703(10) 0.0304(4) Uani 1 1 d . . . . .
C9 C 0.81612(12) 0.24552(13) 0.39925(9) 0.0284(3) Uani 1 1 d . . . . .
C10 C 0.83714(12) 0.35281(13) 0.42545(9) 0.0265(3) Uani 1 1 d . . . . .
C11 C 0.83410(13) 0.38923(15) 0.50200(10) 0.0340(4) Uani 1 1 d . . . . .
H11 H 0.816698 0.342299 0.539176 0.041 Uiso 1 1 calc R U . . .
C12 C 0.85636(14) 0.49237(15) 0.52212(10) 0.0357(4) Uani 1 1 d . . . . .
H12 H 0.856202 0.515685 0.574179 0.043 Uiso 1 1 calc R U . . .
C13 C 0.87966(12) 0.56542(13) 0.46753(10) 0.0295(4) Uani 1 1 d . . . . .
C14 C 0.90857(14) 0.67149(15) 0.49019(11) 0.0389(4) Uani 1 1 d . . . . .
H14 H 0.903726 0.697393 0.540550 0.047 Uiso 1 1 calc R U . . .
C15 C 0.94288(14) 0.73526(15) 0.44008(12) 0.0408(4) Uani 1 1 d . . . . .
H15 H 0.967801 0.803145 0.457968 0.049 Uiso 1 1 calc R U . . .
C16 C 0.94255(13) 0.70302(14) 0.36100(11) 0.0345(4) Uani 1 1 d . . . . .
C18 C 0.89809(11) 0.60628(12) 0.33157(9) 0.0256(3) Uani 1 1 d . . . . .
C19 C 0.87783(11) 0.53113(12) 0.38911(9) 0.0244(3) Uani 1 1 d . . . . .
C20 C 0.85998(11) 0.42349(12) 0.37149(9) 0.0233(3) Uani 1 1 d . . . . .
H20 H 0.863703 0.398199 0.320697 0.028 Uiso 1 1 calc R U . . .
C21 C 0.98893(15) 0.76597(16) 0.31220(13) 0.0466(5) Uani 1 1 d . . . . .
H21 H 1.015126 0.833272 0.330399 0.056 Uiso 1 1 calc R U . . .
C22 C 0.99581(15) 0.73055(16) 0.24041(13) 0.0452(5) Uani 1 1 d . . . . .
H22 H 1.036649 0.766983 0.212624 0.054 Uiso 1 1 calc R U . . .
C23 C 0.94282(12) 0.63940(14) 0.20561(11) 0.0330(4) Uani 1 1 d . . . . .
C24 C 0.94890(13) 0.60360(15) 0.12921(11) 0.0363(4) Uani 1 1 d . . . . .
H24 H 0.992094 0.638466 0.102752 0.044 Uiso 1 1 calc R U . . .
C25 C 0.89441(13) 0.52087(15) 0.09340(10) 0.0342(4) Uani 1 1 d . . . . .
H25 H 0.905486 0.492590 0.045533 0.041 Uiso 1 1 calc R U . . .
C26 C 0.82032(12) 0.47609(13) 0.12751(9) 0.0272(3) Uani 1 1 d . . . . .
C27 C 0.75862(13) 0.39284(14) 0.08766(9) 0.0323(4) Uani 1 1 d . . . . .
H27 H 0.768767 0.366288 0.038992 0.039 Uiso 1 1 calc R U . . .
C28 C 0.68613(13) 0.35097(14) 0.11757(9) 0.0317(4) Uani 1 1 d . . . . .
H28 H 0.651281 0.290336 0.093365 0.038 Uiso 1 1 calc R U . . .
C29 C 0.66180(12) 0.39738(12) 0.18519(9) 0.0258(3) Uani 1 1 d . . . . .
C30 C 0.57879(12) 0.36266(13) 0.21216(9) 0.0300(4) Uani 1 1 d . . . . .
H30 H 0.543262 0.302150 0.188456 0.036 Uiso 1 1 calc R U . . .
C31 C 0.54898(12) 0.41431(13) 0.27136(9) 0.0295(4) Uani 1 1 d . . . . .
H31 H 0.494490 0.388569 0.289680 0.035 Uiso 1 1 calc R U . . .
C32 C 0.59961(11) 0.50652(13) 0.30542(9) 0.0247(3) Uani 1 1 d . . . . .
C33 C 0.68206(11) 0.53982(12) 0.28107(9) 0.0228(3) Uani 1 1 d . . . . .
H33 H 0.715242 0.602146 0.303707 0.027 Uiso 1 1 calc R U . . .
C34 C 0.71817(11) 0.48415(12) 0.22383(8) 0.0221(3) Uani 1 1 d . . . . .
C35 C 0.80838(11) 0.51409(12) 0.20120(9) 0.0236(3) Uani 1 1 d . . . . .
C36 C 0.88174(11) 0.58491(12) 0.24695(9) 0.0257(3) Uani 1 1 d . . . . .
C37 C 0.56945(11) 0.56734(13) 0.36525(9) 0.0275(3) Uani 1 1 d . . . . .
C38 C 0.55240(12) 0.62273(13) 0.41639(9) 0.0286(3) Uani 1 1 d . . . . .
C39 C 0.53050(12) 0.69360(13) 0.47417(9) 0.0274(3) Uani 1 1 d . . . . .
C40 C 0.57599(12) 0.79347(14) 0.48644(10) 0.0312(4) Uani 1 1 d . . . . .
H40 H 0.625115 0.811060 0.459059 0.037 Uiso 1 1 calc R U . . .
C41 C 0.55086(13) 0.86636(15) 0.53732(10) 0.0358(4) Uani 1 1 d . . . . .
H41 H 0.582812 0.933180 0.544997 0.043 Uiso 1 1 calc R U . . .
C42 C 0.47779(13) 0.84155(16) 0.57782(10) 0.0369(4) Uani 1 1 d . . . . .
C43 C 0.43402(13) 0.74167(16) 0.56712(10) 0.0357(4) Uani 1 1 d . . . . .
H43 H 0.385627 0.723678 0.595115 0.043 Uiso 1 1 calc R U . . .
C44 C 0.45990(12) 0.66857(14) 0.51650(10) 0.0310(4) Uani 1 1 d . . . . .
H44 H 0.429586 0.600861 0.510387 0.037 Uiso 1 1 calc R U . . .
N45 N 0.44892(16) 0.9162(2) 0.62526(13) 0.0610(6) Uani 1 1 d . . . . .
H45A H 0.413(2) 0.884(2) 0.6550(17) 0.073 Uiso 1 1 d . U . . .
H45B H 0.488(2) 0.978(2) 0.6430(17) 0.073 Uiso 1 1 d . U . . .

loop_
_atom_site_aniso_label
_atom_site_aniso_U_11
_atom_site_aniso_U_22
_atom_site_aniso_U_33
_atom_site_aniso_U_23
_atom_site_aniso_U_13
_atom_site_aniso_U_12
N1 0.0768(15) 0.0454(11) 0.0647(13) -0.0197(10) -0.0193(11) 0.0054(11)
C2 0.0324(9) 0.0388(10) 0.0516(11) -0.0112(9) -0.0034(8) 0.0057(8)
C3 0.0560(13) 0.0260(9) 0.0539(12) 0.0020(8) -0.0123(10) 0.0071(8)
C4 0.0508(11) 0.0274(9) 0.0405(10) 0.0015(8) -0.0045(8) 0.0045(8)
C5 0.0306(8) 0.0276(9) 0.0389(9) -0.0017(7) 0.0119(7) 0.0011(7)
C6 0.0620(13) 0.0376(11) 0.0411(10) 0.0035(8) 0.0190(9) -0.0058(9)
C7 0.0573(13) 0.0515(13) 0.0368(10) -0.0055(9) 0.0112(9) -0.0045(10)
C8 0.0327(9) 0.0271(8) 0.0348(8) 0.0035(7) 0.0148(7) 0.0016(7)
C9 0.0318(8) 0.0279(8) 0.0287(8) 0.0061(6) 0.0133(6) 0.0035(7)
C10 0.0277(8) 0.0255(8) 0.0264(7) 0.0014(6) 0.0068(6) 0.0040(6)
C11 0.0416(10) 0.0356(9) 0.0268(8) 0.0032(7) 0.0123(7) 0.0031(8)
C12 0.0421(10) 0.0426(10) 0.0229(8) -0.0060(7) 0.0086(7) 0.0028(8)
C13 0.0269(8) 0.0310(9) 0.0276(8) -0.0070(7) 0.0010(6) 0.0001(6)
C14 0.0399(10) 0.0370(10) 0.0354(9) -0.0148(8) 0.0006(8) -0.0006(8)
C15 0.0382(10) 0.0301(9) 0.0484(11) -0.0146(8) -0.0008(8) -0.0078(7)
C16 0.0293(8) 0.0267(8) 0.0447(10) -0.0030(7) 0.0035(7) -0.0056(7)
C18 0.0221(7) 0.0217(7) 0.0318(8) -0.0017(6) 0.0041(6) -0.0013(6)
C19 0.0210(7) 0.0249(8) 0.0254(7) -0.0022(6) 0.0020(6) 0.0017(6)
C20 0.0237(7) 0.0234(7) 0.0219(7) -0.0002(6) 0.0040(6) 0.0037(6)
C21 0.0441(11) 0.0305(10) 0.0635(13) -0.0020(9) 0.0093(9) -0.0182(8)
C22 0.0409(10) 0.0379(11) 0.0601(13) 0.0075(9) 0.0188(9) -0.0140(8)
C23 0.0296(8) 0.0294(9) 0.0416(9) 0.0097(7) 0.0114(7) -0.0007(7)
C24 0.0339(9) 0.0396(10) 0.0394(9) 0.0176(8) 0.0164(7) 0.0040(7)
C25 0.0384(9) 0.0392(10) 0.0284(8) 0.0109(7) 0.0150(7) 0.0097(8)
C26 0.0310(8) 0.0276(8) 0.0243(7) 0.0065(6) 0.0090(6) 0.0069(6)
C27 0.0410(9) 0.0349(9) 0.0208(7) -0.0037(6) 0.0070(7) 0.0062(7)
C28 0.0397(9) 0.0287(8) 0.0243(7) -0.0071(6) 0.0031(7) -0.0024(7)
C29 0.0288(8) 0.0245(8) 0.0219(7) -0.0011(6) 0.0020(6) -0.0006(6)
C30 0.0316(8) 0.0269(8) 0.0285(8) -0.0038(6) 0.0014(6) -0.0087(7)
C31 0.0269(8) 0.0328(9) 0.0284(8) 0.0025(7) 0.0058(6) -0.0059(7)
C32 0.0243(7) 0.0263(8) 0.0226(7) 0.0016(6) 0.0037(6) 0.0021(6)
C33 0.0233(7) 0.0208(7) 0.0230(7) -0.0006(6) 0.0031(6) 0.0009(6)
C34 0.0246(7) 0.0204(7) 0.0199(7) 0.0023(5) 0.0031(5) 0.0011(6)
C35 0.0273(8) 0.0201(7) 0.0237(7) 0.0041(6) 0.0066(6) 0.0037(6)
C36 0.0260(8) 0.0207(7) 0.0309(8) 0.0046(6) 0.0077(6) 0.0007(6)
C37 0.0247(8) 0.0294(8) 0.0290(8) 0.0024(7) 0.0074(6) 0.0023(6)
C38 0.0277(8) 0.0281(8) 0.0303(8) 0.0043(7) 0.0079(6) 0.0041(6)
C39 0.0292(8) 0.0284(8) 0.0254(7) 0.0046(6) 0.0083(6) 0.0074(6)
C40 0.0309(8) 0.0331(9) 0.0306(8) 0.0021(7) 0.0096(7) 0.0038(7)
C41 0.0353(9) 0.0339(9) 0.0360(9) -0.0043(7) 0.0043(7) 0.0024(7)
C42 0.0340(9) 0.0481(11) 0.0267(8) -0.0083(8) 0.0034(7) 0.0112(8)
C43 0.0322(9) 0.0513(11) 0.0255(8) 0.0089(8) 0.0109(7) 0.0105(8)
C44 0.0324(8) 0.0310(9) 0.0305(8) 0.0102(7) 0.0093(7) 0.0061(7)
N45 0.0513(12) 0.0758(15) 0.0592(12) -0.0352(11) 0.0197(9) 0.0009(10)

loop_
_atom_type_symbol
_atom_type_description
_atom_type_scat_dispersion_real
_atom_type_scat_dispersion_imag
_atom_type_scat_source
C C 0.0033 0.0016 'International Tables Vol C Tables 4.2.6.8 and 6.1.1.4'
H H 0.0000 0.0000 'International Tables Vol C Tables 4.2.6.8 and 6.1.1.4'
N N 0.0061 0.0033 'International Tables Vol C Tables 4.2.6.8 and 6.1.1.4'

loop_
_geom_angle_atom_site_label_1
_geom_angle_atom_site_label_2
_geom_angle_atom_site_label_3
_geom_angle
_geom_angle_site_symmetry_1
_geom_angle_site_symmetry_3
_geom_angle_publ_flag
C2 N1 H1A 114.7(19) . . ?
C2 N1 H1B 120.6(19) . . ?
H1A N1 H1B 124(3) . . ?
N1 C2 C3 120.9(2) . . ?
N1 C2 C7 121.0(2) . . ?
C3 C2 C7 118.11(18) . . ?
C4 C3 C2 120.97(19) . . ?
C4 C3 H3 119.5 . . ?
C2 C3 H3 119.5 . . ?
C3 C4 C5 121.21(18) . . ?
C3 C4 H4 119.4 . . ?
C5 C4 H4 119.4 . . ?
C4 C5 C6 117.63(17) . . ?
C4 C5 C8 122.99(16) . . ?
C6 C5 C8 119.35(16) . . ?
C7 C6 C5 121.39(19) . . ?
C7 C6 H6 119.3 . . ?
C5 C6 H6 119.3 . . ?
C6 C7 C2 120.67(19) . . ?
C6 C7 H7 119.7 . . ?
C2 C7 H7 119.7 . . ?
C9 C8 C5 173.66(18) . . ?
C8 C9 C10 170.95(17) . . ?
C20 C10 C11 119.13(15) . . ?
C20 C10 C9 117.27(14) . . ?
C11 C10 C9 123.58(15) . . ?
C12 C11 C10 119.58(16) . . ?
C12 C11 H11 120.2 . . ?
C10 C11 H11 120.2 . . ?
C11 C12 C13 121.83(15) . . ?
C11 C12 H12 119.1 . . ?
C13 C12 H12 119.1 . . ?
C12 C13 C19 119.09(15) . . ?
C12 C13 C14 121.64(16) . . ?
C19 C13 C14 119.23(16) . . ?
C15 C14 C13 120.20(16) . . ?
C15 C14 H14 119.9 . . ?
C13 C14 H14 119.9 . . ?
C14 C15 C16 121.69(16) . . ?
C14 C15 H15 119.2 . . ?
C16 C15 H15 119.2 . . ?
C18 C16 C21 119.54(17) . . ?
C18 C16 C15 119.58(16) . . ?
C21 C16 C15 120.86(16) . . ?
C16 C18 C19 117.42(14) . . ?
C16 C18 C36 118.30(15) . . ?
C19 C18 C36 124.14(14) . . ?
C20 C19 C13 117.72(14) . . ?
C20 C19 C18 122.57(14) . . ?
C13 C19 C18 119.67(14) . . ?
C10 C20 C19 122.44(14) . . ?
C10 C20 H20 118.8 . . ?
C19 C20 H20 118.8 . . ?
C22 C21 C16 120.40(17) . . ?
C22 C21 H21 119.8 . . ?
C16 C21 H21 119.8 . . ?
C21 C22 C23 121.01(17) . . ?
C21 C22 H22 119.5 . . ?
C23 C22 H22 119.5 . . ?
C36 C23 C24 119.64(16) . . ?
C36 C23 C22 119.61(17) . . ?
C24 C23 C22 120.74(16) . . ?
C25 C24 C23 121.35(15) . . ?
C25 C24 H24 119.3 . . ?
C23 C24 H24 119.3 . . ?
C24 C25 C26 120.03(16) . . ?
C24 C25 H25 120.0 . . ?
C26 C25 H25 120.0 . . ?
C35 C26 C25 119.71(15) . . ?
C35 C26 C27 119.95(14) . . ?
C25 C26 C27 120.34(15) . . ?
C28 C27 C26 121.55(15) . . ?
C28 C27 H27 119.2 . . ?
C26 C27 H27 119.2 . . ?
C27 C28 C29 120.26(15) . . ?
C27 C28 H28 119.9 . . ?
C29 C28 H28 119.9 . . ?
C30 C29 C34 119.15(14) . . ?
C30 C29 C28 121.31(15) . . ?
C34 C29 C28 119.45(14) . . ?
C31 C30 C29 121.43(15) . . ?
C31 C30 H30 119.3 . . ?
C29 C30 H30 119.3 . . ?
C30 C31 C32 119.72(15) . . ?
C30 C31 H31 120.1 . . ?
C32 C31 H31 120.1 . . ?
C33 C32 C31 119.44(14) . . ?
C33 C32 C37 117.94(14) . . ?
C31 C32 C37 122.62(14) . . ?
C32 C33 C34 121.96(14) . . ?
C32 C33 H33 119.0 . . ?
C34 C33 H33 119.0 . . ?
C33 C34 C29 117.87(14) . . ?
C33 C34 C35 122.72(14) . . ?
C29 C34 C35 119.37(13) . . ?
C26 C35 C36 118.99(14) . . ?
C26 C35 C34 116.99(14) . . ?
C36 C35 C34 123.90(13) . . ?
C23 C36 C35 117.20(15) . . ?
C23 C36 C18 116.89(15) . . ?
C35 C36 C18 125.91(14) . . ?
C38 C37 C32 174.02(17) . . ?
C37 C38 C39 176.72(17) . . ?
C44 C39 C40 118.24(15) . . ?
C44 C39 C38 121.45(16) . . ?
C40 C39 C38 120.21(14) . . ?
C41 C40 C39 121.45(16) . . ?
C41 C40 H40 119.3 . . ?
C39 C40 H40 119.3 . . ?
C40 C41 C42 119.83(17) . . ?
C40 C41 H41 120.1 . . ?
C42 C41 H41 120.1 . . ?
N45 C42 C43 121.26(19) . . ?
N45 C42 C41 119.9(2) . . ?
C43 C42 C41 118.85(16) . . ?
C44 C43 C42 121.12(16) . . ?
C44 C43 H43 119.4 . . ?
C42 C43 H43 119.4 . . ?
C43 C44 C39 120.45(17) . . ?
C43 C44 H44 119.8 . . ?
C39 C44 H44 119.8 . . ?
C42 N45 H45A 108.6(19) . . ?
C42 N45 H45B 121.5(17) . . ?
H45A N45 H45B 123(2) . . ?

loop_
_geom_bond_atom_site_label_1
_geom_bond_atom_site_label_2
_geom_bond_distance
_geom_bond_site_symmetry_2
_geom_bond_publ_flag
N1 C2 1.378(3) . ?
N1 H1A 0.92(3) . ?
N1 H1B 0.92(3) . ?
C2 C3 1.396(3) . ?
C2 C7 1.400(3) . ?
C3 C4 1.381(3) . ?
C3 H3 0.9500 . ?
C4 C5 1.395(2) . ?
C4 H4 0.9500 . ?
C5 C6 1.402(3) . ?
C5 C8 1.435(2) . ?
C6 C7 1.378(3) . ?
C6 H6 0.9500 . ?
C7 H7 0.9500 . ?
C8 C9 1.201(2) . ?
C9 C10 1.439(2) . ?
C10 C20 1.386(2) . ?
C10 C11 1.415(2) . ?
C11 C12 1.367(3) . ?
C11 H11 0.9500 . ?
C12 C13 1.416(3) . ?
C12 H12 0.9500 . ?
C13 C19 1.421(2) . ?
C13 C14 1.429(2) . ?
C14 C15 1.355(3) . ?
C14 H14 0.9500 . ?
C15 C16 1.429(3) . ?
C15 H15 0.9500 . ?
C16 C18 1.411(2) . ?
C16 C21 1.426(3) . ?
C18 C19 1.454(2) . ?
C18 C36 1.454(2) . ?
C19 C20 1.405(2) . ?
C20 H20 0.9500 . ?
C21 C22 1.348(3) . ?
C21 H21 0.9500 . ?
C22 C23 1.423(3) . ?
C22 H22 0.9500 . ?
C23 C36 1.418(2) . ?
C23 C24 1.421(3) . ?
C24 C25 1.353(3) . ?
C24 H24 0.9500 . ?
C25 C26 1.427(2) . ?
C25 H25 0.9500 . ?
C26 C35 1.412(2) . ?
C26 C27 1.429(2) . ?
C27 C28 1.352(2) . ?
C27 H27 0.9500 . ?
C28 C29 1.424(2) . ?
C28 H28 0.9500 . ?
C29 C30 1.420(2) . ?
C29 C34 1.421(2) . ?
C30 C31 1.364(2) . ?
C30 H30 0.9500 . ?
C31 C32 1.417(2) . ?
C31 H31 0.9500 . ?
C32 C33 1.384(2) . ?
C32 C37 1.434(2) . ?
C33 C34 1.406(2) . ?
C33 H33 0.9500 . ?
C34 C35 1.457(2) . ?
C35 C36 1.445(2) . ?
C37 C38 1.198(2) . ?
C38 C39 1.431(2) . ?
C39 C44 1.400(2) . ?
C39 C40 1.407(2) . ?
C40 C41 1.379(2) . ?
C40 H40 0.9500 . ?
C41 C42 1.407(3) . ?
C41 H41 0.9500 . ?
C42 N45 1.375(2) . ?
C42 C43 1.396(3) . ?
C43 C44 1.382(2) . ?
C43 H43 0.9500 . ?
C44 H44 0.9500 . ?
N45 H45A 0.89(3) . ?
N45 H45B 0.97(3) . ?

loop_
_geom_torsion_atom_site_label_1
_geom_torsion_atom_site_label_2
_geom_torsion_atom_site_label_3
_geom_torsion_atom_site_label_4
_geom_torsion
_geom_torsion_site_symmetry_1
_geom_torsion_site_symmetry_2
_geom_torsion_site_symmetry_3
_geom_torsion_site_symmetry_4
_geom_torsion_publ_flag
N1 C2 C3 C4 178.9(2) . . . . ?
C7 C2 C3 C4 -1.9(3) . . . . ?
C2 C3 C4 C5 0.5(3) . . . . ?
C3 C4 C5 C6 1.0(3) . . . . ?
C3 C4 C5 C8 178.88(19) . . . . ?
C4 C5 C6 C7 -1.1(3) . . . . ?
C8 C5 C6 C7 -179.09(19) . . . . ?
C5 C6 C7 C2 -0.2(3) . . . . ?
N1 C2 C7 C6 -179.1(2) . . . . ?
C3 C2 C7 C6 1.7(3) . . . . ?
C20 C10 C11 C12 -1.8(2) . . . . ?
C9 C10 C11 C12 179.21(16) . . . . ?
C10 C11 C12 C13 2.0(3) . . . . ?
C11 C12 C13 C19 1.3(3) . . . . ?
C11 C12 C13 C14 -176.23(17) . . . . ?
C12 C13 C14 C15 171.25(18) . . . . ?
C19 C13 C14 C15 -6.3(3) . . . . ?
C13 C14 C15 C16 6.1(3) . . . . ?
C14 C15 C16 C18 5.4(3) . . . . ?
C14 C15 C16 C21 -172.89(19) . . . . ?
C21 C16 C18 C19 162.43(16) . . . . ?
C15 C16 C18 C19 -15.9(2) . . . . ?
C21 C16 C18 C36 -13.4(2) . . . . ?
C15 C16 C18 C36 168.30(15) . . . . ?
C12 C13 C19 C20 -4.7(2) . . . . ?
C14 C13 C19 C20 172.96(15) . . . . ?
C12 C13 C19 C18 177.77(15) . . . . ?
C14 C13 C19 C18 -4.6(2) . . . . ?
C16 C18 C19 C20 -161.93(15) . . . . ?
C36 C18 C19 C20 13.6(2) . . . . ?
C16 C18 C19 C13 15.5(2) . . . . ?
C36 C18 C19 C13 -168.94(15) . . . . ?
C11 C10 C20 C19 -1.7(2) . . . . ?
C9 C10 C20 C19 177.32(14) . . . . ?
C13 C19 C20 C10 4.9(2) . . . . ?
C18 C19 C20 C10 -177.58(14) . . . . ?
C18 C16 C21 C22 -4.1(3) . . . . ?
C15 C16 C21 C22 174.15(19) . . . . ?
C16 C21 C22 C23 11.0(3) . . . . ?
C21 C22 C23 C36 0.0(3) . . . . ?
C21 C22 C23 C24 178.79(19) . . . . ?
C36 C23 C24 C25 2.7(3) . . . . ?
C22 C23 C24 C25 -176.02(17) . . . . ?
C23 C24 C25 C26 7.9(3) . . . . ?
C24 C25 C26 C35 -4.0(2) . . . . ?
C24 C25 C26 C27 176.32(16) . . . . ?
C35 C26 C27 C28 2.1(2) . . . . ?
C25 C26 C27 C28 -178.18(16) . . . . ?
C26 C27 C28 C29 7.4(3) . . . . ?
C27 C28 C29 C30 172.63(16) . . . . ?
C27 C28 C29 C34 -3.7(2) . . . . ?
C34 C29 C30 C31 3.6(2) . . . . ?
C28 C29 C30 C31 -172.76(16) . . . . ?
C29 C30 C31 C32 1.9(2) . . . . ?
C30 C31 C32 C33 -3.4(2) . . . . ?
C30 C31 C32 C37 177.08(15) . . . . ?
C31 C32 C33 C34 -0.7(2) . . . . ?
C37 C32 C33 C34 178.81(14) . . . . ?
C32 C33 C34 C29 6.1(2) . . . . ?
C32 C33 C34 C35 -175.94(14) . . . . ?
C30 C29 C34 C33 -7.5(2) . . . . ?
C28 C29 C34 C33 168.96(14) . . . . ?
C30 C29 C34 C35 174.52(14) . . . . ?
C28 C29 C34 C35 -9.0(2) . . . . ?
C25 C26 C35 C36 -10.3(2) . . . . ?
C27 C26 C35 C36 169.47(14) . . . . ?
C25 C26 C35 C34 165.80(14) . . . . ?
C27 C26 C35 C34 -14.5(2) . . . . ?
C33 C34 C35 C26 -160.05(14) . . . . ?
C29 C34 C35 C26 17.9(2) . . . . ?
C33 C34 C35 C36 15.8(2) . . . . ?
C29 C34 C35 C36 -166.29(14) . . . . ?
C24 C23 C36 C35 -16.6(2) . . . . ?
C22 C23 C36 C35 162.17(16) . . . . ?
C24 C23 C36 C18 163.99(15) . . . . ?
C22 C23 C36 C18 -17.3(2) . . . . ?
C26 C35 C36 C23 20.2(2) . . . . ?
C34 C35 C36 C23 -155.55(15) . . . . ?
C26 C35 C36 C18 -160.41(15) . . . . ?
C34 C35 C36 C18 23.8(2) . . . . ?
C16 C18 C36 C23 23.7(2) . . . . ?
C19 C18 C36 C23 -151.84(15) . . . . ?
C16 C18 C36 C35 -155.67(15) . . . . ?
C19 C18 C36 C35 28.8(2) . . . . ?
C44 C39 C40 C41 -1.4(2) . . . . ?
C38 C39 C40 C41 175.09(16) . . . . ?
C39 C40 C41 C42 -0.4(3) . . . . ?
C40 C41 C42 N45 -176.52(18) . . . . ?
C40 C41 C42 C43 1.8(3) . . . . ?
N45 C42 C43 C44 176.92(18) . . . . ?
C41 C42 C43 C44 -1.3(3) . . . . ?
C42 C43 C44 C39 -0.5(3) . . . . ?
C40 C39 C44 C43 1.8(2) . . . . ?
C38 C39 C44 C43 -174.60(15) . . . . ?
